data_4114571
loop_
_publ_author_name
'Yoshihiko Yamamoto'
'Hideyuki Takagishi'
'Kenji Itoh'

_publ_section_title
;
 Ruthenium-Catalyzed Cycloaddition of 1,6-Diynes with Isothiocyanates and
 Carbon Disulfide: First Transition-Metal Catalyzed [2 + 2 + 2]
 Cocyclotrimerization Involving CS Double Bond
;
_journal_name_full 'Journal of the American Chemical Society'
_journal_page_first 28
_journal_page_last 29
_journal_paper_doi 10.1021/ja016510q
_journal_volume 124
_journal_year 2002
_chemical_formula_sum 'C15 H17 N O6 S'
_chemical_formula_weight 339.36
_chemical_name_systematic
; 
 ? 
;
_space_group_IT_number 14
_symmetry_cell_setting monoclinic
_symmetry_space_group_name_Hall '-P 2yn'
_symmetry_space_group_name_H-M 'P 1 21/n 1'
_atom_sites_solution_hydrogens geom
_atom_sites_solution_primary direct
_atom_sites_solution_secondary difmap
_audit_creation_method SHELXL-97
_cell_angle_alpha 90.00
_cell_angle_beta 90.057(3)
_cell_angle_gamma 90.00
_cell_formula_units_Z 4
_cell_length_a 6.9808(10)
_cell_length_b 11.2342(16)
_cell_length_c 20.146(3)
_cell_measurement_temperature 293(2)
_cell_volume 1579.9(4)
_computing_cell_refinement 'Bruker SMART'
_computing_data_collection 'Bruker SMART'
_computing_data_reduction 'Bruker SHELXTL'
_computing_molecular_graphics 'Bruker SHELXTL'
_computing_publication_material 'Bruker SHELXTL'
_computing_structure_refinement 'SHELXL-97 (Sheldrick, 1997)'
_computing_structure_solution 'SHELXS-97 (Sheldrick, 1990)'
_diffrn_ambient_temperature 293(2)
_diffrn_measured_fraction_theta_full 1.000
_diffrn_measured_fraction_theta_max 1.000
_diffrn_measurement_device_type 'CCD area detector'
_diffrn_measurement_method 'phi and omega scans'
_diffrn_radiation_monochromator graphite
_diffrn_radiation_source 'fine-focus sealed tube'
_diffrn_radiation_type MoK\a
_diffrn_radiation_wavelength 0.71073
_diffrn_reflns_av_R_equivalents 0.0531
_diffrn_reflns_av_sigmaI/netI 0.0376
_diffrn_reflns_limit_h_max 5
_diffrn_reflns_limit_h_min -7
_diffrn_reflns_limit_k_max 12
_diffrn_reflns_limit_k_min -12
_diffrn_reflns_limit_l_max 22
_diffrn_reflns_limit_l_min -21
_diffrn_reflns_number 7657
_diffrn_reflns_theta_full 23.27
_diffrn_reflns_theta_max 23.27
_diffrn_reflns_theta_min 2.02
_exptl_absorpt_coefficient_mu 0.235
_exptl_absorpt_correction_type 'empirical (SADABS) '
_exptl_crystal_density_diffrn 1.427
_exptl_crystal_F_000 712
_exptl_crystal_size_max 0.30
_exptl_crystal_size_mid 0.30
_exptl_crystal_size_min 0.30
_refine_diff_density_max 0.299
_refine_diff_density_min -0.586
_refine_diff_density_rms 0.126
_refine_ls_extinction_method none
_refine_ls_goodness_of_fit_ref 0.637
_refine_ls_hydrogen_treatment mixed
_refine_ls_matrix_type full
_refine_ls_number_parameters 211
_refine_ls_number_reflns 2279
_refine_ls_number_restraints 0
_refine_ls_restrained_S_all 0.637
_refine_ls_R_factor_all 0.0592
_refine_ls_R_factor_gt 0.0541
_refine_ls_shift/su_max 0.202
_refine_ls_shift/su_mean 0.024
_refine_ls_structure_factor_coef Fsqd
_refine_ls_weighting_details 'calc w=1/[\s^2^(Fo^2^)+(0.1808P)^2^+1.9580P] where P=(Fo^2^+2Fc^2^)/3'
_refine_ls_weighting_scheme calc
_refine_ls_wR_factor_gt 0.1460
_refine_ls_wR_factor_ref 0.1556
_reflns_number_gt 2005
_reflns_number_total 2279
_reflns_threshold_expression >2sigma(I)
_cod_data_source_file ja016510q_s3.cif
_cod_data_source_block yamamot
_cod_database_code 4114571

loop_
_symmetry_equiv_pos_as_xyz
'x, y, z'
'-x+1/2, y+1/2, -z+1/2'
'-x, -y, -z'
'x-1/2, -y-1/2, z-1/2'

loop_
_atom_site_label
_atom_site_type_symbol
_atom_site_fract_x
_atom_site_fract_y
_atom_site_fract_z
_atom_site_U_iso_or_equiv
_atom_site_adp_type
_atom_site_occupancy
_atom_site_symmetry_multiplicity
_atom_site_calc_flag
_atom_site_refinement_flags
S1 S 0.15621(10) 0.48005(5) 0.25882(3) 0.0399(3) Uani 1 1 d .
O2 O 0.6134(3) 0.28337(15) 0.16627(10) 0.0463(5) Uani 1 1 d .
N1 N 0.3428(3) 0.27732(18) 0.22376(11) 0.0413(6) Uani 1 1 d .
O1 O 0.4797(3) 0.45757(17) 0.19364(11) 0.0542(6) Uani 1 1 d .
O4 O -0.5526(3) 0.12732(18) 0.42734(12) 0.0576(6) Uani 1 1 d .
C4 C -0.3484(4) 0.2840(2) 0.39795(12) 0.0368(6) Uani 1 1 d .
O5 O -0.1477(3) 0.2039(2) 0.48518(11) 0.0670(7) Uani 1 1 d .
O6 O -0.2542(4) 0.38839(18) 0.49452(10) 0.0637(7) Uani 1 1 d .
C12 C -0.5509(4) 0.2429(2) 0.41452(12) 0.0406(6) Uani 1 1 d .
C14 C -0.2355(4) 0.2858(2) 0.46372(13) 0.0399(6) Uani 1 1 d .
C9 C 0.4757(4) 0.3493(2) 0.19482(12) 0.0384(6) Uani 1 1 d .
O3 O -0.6879(3) 0.3056(2) 0.41579(13) 0.0669(7) Uani 1 1 d .
C8 C 0.1928(4) 0.3255(2) 0.25311(12) 0.0371(6) Uani 1 1 d .
C6 C -0.1040(4) 0.2814(2) 0.31496(12) 0.0364(6) Uani 1 1 d .
C1 C -0.0558(4) 0.4938(2) 0.30176(13) 0.0397(6) Uani 1 1 d .
H1 H -0.1006 0.5704 0.3098 0.048 Uiso 1 1 calc R
C5 C -0.2475(4) 0.2011(2) 0.34777(14) 0.0430(7) Uani 1 1 d .
H5A H -0.1845 0.1355 0.3702 0.052 Uiso 1 1 calc R
H5B H -0.3378 0.1695 0.3157 0.052 Uiso 1 1 calc R
C7 C 0.0561(4) 0.2472(2) 0.28244(13) 0.0402(6) Uani 1 1 d .
H7 H 0.0790 0.1659 0.2789 0.048 Uiso 1 1 calc R
C2 C -0.1616(4) 0.4027(2) 0.32452(12) 0.0356(6) Uani 1 1 d .
C3 C -0.3456(4) 0.4067(2) 0.36311(13) 0.0395(6) Uani 1 1 d .
H3A H -0.4550 0.4160 0.3339 0.047 Uiso 1 1 calc R
H3B H -0.3448 0.4711 0.3952 0.047 Uiso 1 1 calc R
C13 C -0.7356(4) 0.0738(3) 0.44305(18) 0.0630(9) Uani 1 1 d .
H13A H -0.8080 0.1270 0.4706 0.094 Uiso 1 1 calc R
H13B H -0.7152 0.0002 0.4662 0.094 Uiso 1 1 calc R
H13C H -0.8051 0.0588 0.4028 0.094 Uiso 1 1 calc R
C11 C 0.8964(5) 0.2612(3) 0.10229(18) 0.0651(9) Uani 1 1 d .
H11A H 0.9424 0.2086 0.1363 0.098 Uiso 1 1 calc R
H11B H 1.0026 0.3025 0.0827 0.098 Uiso 1 1 calc R
H11C H 0.8312 0.2159 0.0688 0.098 Uiso 1 1 calc R
C10 C 0.7607(4) 0.3496(3) 0.13205(15) 0.0509(8) Uani 1 1 d .
H10A H 0.8280 0.4010 0.1629 0.061 Uiso 1 1 calc R
H10B H 0.7043 0.3986 0.0975 0.061 Uiso 1 1 calc R
C15 C -0.1542(6) 0.4019(4) 0.55715(16) 0.0770(11) Uani 1 1 d .
H15A H -0.1957 0.3411 0.5874 0.116 Uiso 1 1 calc R
H15B H -0.1819 0.4788 0.5756 0.116 Uiso 1 1 calc R
H15C H -0.0188 0.3946 0.5500 0.116 Uiso 1 1 calc R

loop_
_atom_site_aniso_label
_atom_site_aniso_U_11
_atom_site_aniso_U_22
_atom_site_aniso_U_33
_atom_site_aniso_U_23
_atom_site_aniso_U_13
_atom_site_aniso_U_12
S1 0.0504(5) 0.0236(4) 0.0459(5) 0.0023(3) 0.0060(3) -0.0005(3)
O2 0.0540(12) 0.0296(10) 0.0554(12) -0.0010(8) 0.0164(9) -0.0030(8)
N1 0.0511(14) 0.0246(11) 0.0483(13) -0.0011(9) 0.0107(11) -0.0005(10)
O1 0.0645(13) 0.0295(11) 0.0688(14) 0.0052(9) 0.0211(11) -0.0013(9)
O4 0.0498(12) 0.0407(11) 0.0824(15) 0.0067(10) 0.0141(11) -0.0049(9)
C4 0.0414(14) 0.0306(13) 0.0383(14) 0.0005(10) 0.0043(11) 0.0022(11)
O5 0.0773(15) 0.0590(14) 0.0649(14) 0.0072(11) -0.0133(12) 0.0214(12)
O6 0.0922(17) 0.0485(12) 0.0505(12) -0.0118(10) -0.0245(12) 0.0116(11)
C12 0.0475(15) 0.0393(15) 0.0349(14) -0.0032(11) 0.0008(12) -0.0008(13)
C14 0.0396(14) 0.0378(15) 0.0424(14) 0.0068(12) 0.0036(12) -0.0011(12)
C9 0.0509(16) 0.0281(14) 0.0362(13) -0.0008(10) 0.0011(12) 0.0000(12)
O3 0.0478(12) 0.0522(14) 0.1006(19) 0.0096(12) 0.0076(12) 0.0079(11)
C8 0.0499(15) 0.0249(13) 0.0367(13) 0.0006(10) -0.0021(12) -0.0007(12)
C6 0.0492(15) 0.0269(13) 0.0330(13) -0.0034(10) 0.0013(11) -0.0016(11)
C1 0.0519(16) 0.0263(13) 0.0409(14) -0.0002(11) 0.0001(12) 0.0057(12)
C5 0.0497(15) 0.0311(14) 0.0484(16) -0.0026(12) 0.0081(13) -0.0029(12)
C7 0.0527(16) 0.0226(12) 0.0455(15) -0.0018(11) 0.0051(13) -0.0001(11)
C2 0.0458(15) 0.0294(13) 0.0315(13) 0.0006(10) -0.0014(11) 0.0024(11)
C3 0.0494(15) 0.0315(14) 0.0377(14) -0.0003(11) -0.0016(12) 0.0046(12)
C13 0.0572(19) 0.0561(19) 0.076(2) 0.0026(17) 0.0096(16) -0.0192(16)
C11 0.067(2) 0.062(2) 0.066(2) -0.0054(17) 0.0244(17) -0.0008(17)
C10 0.0587(17) 0.0420(16) 0.0521(17) 0.0012(13) 0.0164(14) -0.0078(14)
C15 0.103(3) 0.077(2) 0.0513(19) -0.0086(17) -0.030(2) -0.004(2)

loop_
_atom_type_symbol
_atom_type_description
_atom_type_scat_dispersion_real
_atom_type_scat_dispersion_imag
_atom_type_scat_source
C C 0.0033 0.0016 'International Tables Vol C Tables 4.2.6.8 and 6.1.1.4'
H H 0.0000 0.0000 'International Tables Vol C Tables 4.2.6.8 and 6.1.1.4'
N N 0.0061 0.0033 'International Tables Vol C Tables 4.2.6.8 and 6.1.1.4'
O O 0.0106 0.0060 'International Tables Vol C Tables 4.2.6.8 and 6.1.1.4'
S S 0.1246 0.1234 'International Tables Vol C Tables 4.2.6.8 and 6.1.1.4'

loop_
_geom_angle_atom_site_label_1
_geom_angle_atom_site_label_2
_geom_angle_atom_site_label_3
_geom_angle
C1 S1 C8 104.26(12)
C9 O2 C10 115.5(2)
C8 N1 C9 119.3(2)
C12 O4 C13 117.3(2)
C12 C4 C14 106.8(2)
C12 C4 C5 112.6(2)
C14 C4 C5 109.7(2)
C12 C4 C3 112.4(2)
C14 C4 C3 111.8(2)
C5 C4 C3 103.5(2)
C14 O6 C15 117.0(3)
O3 C12 O4 124.7(3)
O3 C12 C4 124.9(3)
O4 C12 C4 110.4(2)
O5 C14 O6 124.0(3)
O5 C14 C4 124.5(2)
O6 C14 C4 111.5(2)
O1 C9 O2 121.8(2)
O1 C9 N1 128.1(2)
O2 C9 N1 110.1(2)
N1 C8 C7 117.6(2)
N1 C8 S1 123.39(19)
C7 C8 S1 119.0(2)
C7 C6 C2 124.5(2)
C7 C6 C5 126.5(2)
C2 C6 C5 109.0(2)
C2 C1 S1 125.2(2)
C6 C5 C4 103.3(2)
C6 C7 C8 125.4(2)
C1 C2 C6 121.6(2)
C1 C2 C3 128.7(2)
C6 C2 C3 109.7(2)
C2 C3 C4 102.7(2)
O2 C10 C11 107.5(2)

loop_
_geom_bond_atom_site_label_1
_geom_bond_atom_site_label_2
_geom_bond_distance
S1 C1 1.722(3)
S1 C8 1.758(3)
O2 C9 1.343(3)
O2 C10 1.445(3)
N1 C8 1.319(3)
N1 C9 1.363(3)
O1 C9 1.216(3)
O4 C12 1.324(3)
O4 C13 1.447(3)
C4 C12 1.524(4)
C4 C14 1.541(4)
C4 C5 1.545(4)
C4 C3 1.546(3)
O5 C14 1.187(3)
O6 C14 1.315(3)
O6 C15 1.449(4)
C12 O3 1.188(3)
C8 C7 1.427(4)
C6 C7 1.352(4)
C6 C2 1.434(3)
C6 C5 1.501(4)
C1 C2 1.343(4)
C2 C3 1.503(4)
C11 C10 1.498(4)

loop_
_cod_related_entry_id
_cod_related_entry_database
_cod_related_entry_code
1 ChemSpider 30660524
